data_7159758
loop_
_publ_author_name
'Darole, Ratanamala S.'
'Choudhary, Shailendra Singh'
'Sharma, Himanshu'
'Mali, Bhupendra P.'
'Gopu, Booblan'
'Vanka, Kumar'
'Senthilkumar, Beeran'

_publ_section_title
;
 Br&#xf8;nsted acid- and Ni(II)-catalyzed C-H oxidation/rearrangement of
 cyclotriveratrylenes (CTVs) to cyclic and acyclic quinones as potential
 anti-cancer agents.
;
_journal_issue 5
_journal_name_full 'Organic &amp; biomolecular chemistry'
_journal_page_first 1038
_journal_page_last 1046
_journal_paper_doi 10.1039/d3ob01428b
_journal_volume 22
_journal_year 2024
_chemical_formula_moiety 'C28 H30 O11'
_chemical_formula_sum 'C2.24 H2.4 N0 O0.88'
_chemical_formula_weight 43.40
_space_group_crystal_system monoclinic
_space_group_IT_number 14
_space_group_name_Hall '-P 2ybc'
_space_group_name_H-M_alt 'P 1 21/c 1'
_atom_sites_solution_hydrogens geom
_audit_creation_method SHELXL-2018/3
_audit_update_record
;
2022-12-12 deposited with the CCDC.	2023-12-22 downloaded from the CCDC.
;
_cell_angle_alpha 90
_cell_angle_beta 98.934(7)
_cell_angle_gamma 90
_cell_formula_units_Z 50
_cell_length_a 10.229(2)
_cell_length_b 12.381(3)
_cell_length_c 20.060(4)
_cell_measurement_reflns_used 9786
_cell_measurement_temperature 100(2)
_cell_measurement_theta_max 30.52
_cell_measurement_theta_min 2.60
_cell_volume 2509.7(9)
_computing_cell_refinement 'SAINT (Bruker, 2016)'
_computing_data_collection 'APEX3 (Bruker, 2016)'
_computing_data_reduction 'SAINT (Bruker, 2016)'
_computing_molecular_graphics 'Bruker SHELXTL'
_computing_publication_material 'Bruker SHELXTL'
_computing_structure_refinement 'SHELXL-2014/7 (Sheldrick, 2014)'
_computing_structure_solution 'SHELXS-97 (Sheldrick 2008)'
_diffrn_ambient_temperature 100(2)
_diffrn_detector 'Photon II CPAD Area Detector'
_diffrn_detector_area_resol_mean 7.39
_diffrn_measured_fraction_theta_full 0.996
_diffrn_measured_fraction_theta_max 0.997
_diffrn_measurement_device '\k-geometry diffractometer'
_diffrn_measurement_device_type 'Bruker D8 VENTURE Kappa Duo PHOTON II CPAD'
_diffrn_measurement_method '\f and \w scans'
_diffrn_radiation_monochromator 'multilayer mirrors'
_diffrn_radiation_type MoK\a
_diffrn_radiation_wavelength 0.71073
_diffrn_reflns_av_R_equivalents 0.0526
_diffrn_reflns_av_unetI/netI 0.0198
_diffrn_reflns_Laue_measured_fraction_full 0.996
_diffrn_reflns_Laue_measured_fraction_max 0.997
_diffrn_reflns_limit_h_max 14
_diffrn_reflns_limit_h_min -14
_diffrn_reflns_limit_k_max 17
_diffrn_reflns_limit_k_min -17
_diffrn_reflns_limit_l_max 28
_diffrn_reflns_limit_l_min -28
_diffrn_reflns_number 150943
_diffrn_reflns_point_group_measured_fraction_full 0.996
_diffrn_reflns_point_group_measured_fraction_max 0.997
_diffrn_reflns_theta_full 25.242
_diffrn_reflns_theta_max 30.569
_diffrn_reflns_theta_min 2.602
_diffrn_source 'micro-focus sealed tube'
_diffrn_source_type 'Incoatech I\mS HB'
_exptl_absorpt_coefficient_mu 0.111
_exptl_absorpt_correction_T_max 0.989
_exptl_absorpt_correction_T_min 0.986
_exptl_absorpt_correction_type multi-scan
_exptl_absorpt_process_details 'SADABS (Bruker, 2006)'
_exptl_crystal_colour COLOURLESS
_exptl_crystal_density_diffrn 1.436
_exptl_crystal_description BLOCK
_exptl_crystal_F_000 1144
_exptl_crystal_size_max 0.130
_exptl_crystal_size_mid 0.120
_exptl_crystal_size_min 0.100
_refine_diff_density_max 0.476
_refine_diff_density_min -0.231
_refine_diff_density_rms 0.053
_refine_ls_extinction_coef 0.0037(9)
_refine_ls_extinction_expression Fc^*^=kFc[1+0.001xFc^2^\l^3^/sin(2\q)]^-1/4^
_refine_ls_extinction_method 'SHELXL-2018/3 (Sheldrick 2018)'
_refine_ls_goodness_of_fit_ref 1.043
_refine_ls_hydrogen_treatment mixed
_refine_ls_matrix_type full
_refine_ls_number_parameters 362
_refine_ls_number_reflns 7679
_refine_ls_number_restraints 0
_refine_ls_restrained_S_all 1.043
_refine_ls_R_factor_all 0.0400
_refine_ls_R_factor_gt 0.0361
_refine_ls_shift/su_max 0.001
_refine_ls_shift/su_mean 0.000
_refine_ls_structure_factor_coef Fsqd
_refine_ls_weighting_details 'w=1/[\s^2^(Fo^2^)+(0.0540P)^2^+0.9540P] where P=(Fo^2^+2Fc^2^)/3'
_refine_ls_weighting_scheme calc
_refine_ls_wR_factor_gt 0.0977
_refine_ls_wR_factor_ref 0.1011
_reflns_Friedel_coverage 0.000
_reflns_number_gt 6998
_reflns_number_total 7679
_reflns_threshold_expression 'I > 2\s(I)'
_cod_data_source_file d3ob01428b2.cif
_cod_data_source_block 4e
_cod_depositor_comments
;
The following automatic conversions were performed:

data item '_exptl_absorpt_correction_type' value 'MULTI-SCAN' was
changed to 'multi-scan' in accordance with the
/home/data/users/saulius/crontab/automatic-downloads/rss-feeds/RSC/lib/dictionaries/cif_core.dic
dictionary named 'cif_core.dic' version 2.4.2 last updated on
2011-04-26.

Automatic conversion script
Id: cif_fix_values 8170 2020-07-09 18:12:32Z antanas 

 Adding full bibliography for 7159755--7159758.cif.
;
_cod_original_sg_symbol_H-M 'P 21/c'
_cod_original_formula_sum 'C2.24 H2.40 N0 O0.88'
_cod_database_code 7159758
_shelx_shelxl_version_number 2018/3
_shelx_space_group_comment
;
The symmetry employed for this shelxl refinement is uniquely defined
by the following loop, which should always be used as a source of
symmetry information in preference to the above space-group names.
They are only intended as comments.
;
_shelx_estimated_absorpt_t_min 0.986
_shelx_estimated_absorpt_t_max 0.989

loop_
_space_group_symop_operation_xyz
'x, y, z'
'-x, y+1/2, -z+1/2'
'-x, -y, -z'
'x, -y-1/2, z-1/2'

loop_
_atom_site_label
_atom_site_type_symbol
_atom_site_fract_x
_atom_site_fract_y
_atom_site_fract_z
_atom_site_U_iso_or_equiv
_atom_site_adp_type
_atom_site_occupancy
_atom_site_site_symmetry_order
_atom_site_calc_flag
_atom_site_refinement_flags_posn
_atom_site_refinement_flags_adp
_atom_site_refinement_flags_occupancy
_atom_site_disorder_assembly
_atom_site_disorder_group
C1 C 0.81563(8) 0.24293(7) 0.41342(4) 0.01098(15) Uani 1 1 d . . . . .
H1 H 0.759182 0.203991 0.379683 0.013 Uiso 1 1 calc R U . . .
O2 O 1.06921(6) 0.40812(5) 0.56564(3) 0.01470(13) Uani 1 1 d . . . . .
C2 C 0.94553(8) 0.21921(7) 0.42357(4) 0.01135(15) Uani 1 1 d . . . . .
O3 O 1.00720(6) 0.14374(5) 0.39069(3) 0.01421(13) Uani 1 1 d . . . . .
C3 C 1.04011(8) 0.27760(7) 0.47462(4) 0.01275(15) Uani 1 1 d . . . . .
O4 O 0.71003(6) 0.09356(5) 0.50422(3) 0.01365(13) Uani 1 1 d . . . . .
C4 C 0.98218(8) 0.35675(7) 0.51672(4) 0.01128(15) Uani 1 1 d . . . . .
O5 O 0.82334(6) 0.13448(6) 0.64440(3) 0.01578(13) Uani 1 1 d . . . . .
C5 C 0.79776(8) 0.46057(7) 0.55256(4) 0.01286(15) Uani 1 1 d . . . . .
H5A H 0.763794 0.524973 0.526144 0.015 Uiso 1 1 calc R U . . .
H5B H 0.869065 0.484287 0.588722 0.015 Uiso 1 1 calc R U . . .
O6 O 0.78961(8) 0.33727(7) 0.68990(4) 0.02292(16) Uani 1 1 d . . . . .
C6 C 0.68408(8) 0.40807(7) 0.58454(4) 0.01285(15) Uani 1 1 d . . . . .
H6 H 0.641695 0.463121 0.610754 0.015 Uiso 1 1 calc R U . . .
O7 O 0.42803(6) 0.17924(5) 0.46566(3) 0.01432(13) Uani 1 1 d . . . . .
H7 H 0.3763(12) 0.2302(9) 0.4772(7) 0.021 Uiso 1 1 calc R U . . .
C7 C 0.74426(8) 0.31762(8) 0.63109(4) 0.01419(16) Uani 1 1 d . . . . .
O8 O 0.46791(6) 0.38761(5) 0.51975(3) 0.01515(13) Uani 1 1 d . . . . .
C8 C 0.75231(8) 0.20926(7) 0.60250(4) 0.01265(15) Uani 1 1 d . . . . .
O9 O 0.60161(6) 0.52809(5) 0.28448(3) 0.01337(12) Uani 1 1 d . . . . .
C9 C 0.70375(8) 0.18741(7) 0.53660(4) 0.01071(15) Uani 1 1 d . . . . .
O10 O 0.36460(7) 0.48715(6) 0.20385(3) 0.01649(13) Uani 1 1 d . . . . .
C10 C 0.52975(8) 0.22630(7) 0.43478(4) 0.01024(14) Uani 1 1 d . . . . .
H10 H 0.571573 0.165612 0.412831 0.012 Uiso 1 1 calc R U . . .
O11 O 0.19064(6) 0.34551(6) 0.24503(3) 0.01756(14) Uani 1 1 d . . . . .
C11 C 0.35269(8) 0.29264(7) 0.34238(4) 0.01224(15) Uani 1 1 d . . . . .
H11 H 0.294191 0.241313 0.357000 0.015 Uiso 1 1 calc R U . . .
C12 C 0.31125(8) 0.35455(7) 0.28482(4) 0.01286(15) Uani 1 1 d . . . . .
C13 C 0.39829(8) 0.42931(7) 0.26270(4) 0.01237(15) Uani 1 1 d . . . . .
C14 C 0.52001(8) 0.44805(7) 0.30254(4) 0.01075(15) Uani 1 1 d . . . . .
C15 C 0.69339(8) 0.41660(7) 0.40263(4) 0.01092(14) Uani 1 1 d . . . . .
H15A H 0.679917 0.482592 0.428595 0.013 Uiso 1 1 calc R U . . .
H15B H 0.757464 0.434477 0.372039 0.013 Uiso 1 1 calc R U . . .
C16 C 0.58356(8) 0.36134(7) 0.52962(4) 0.01103(15) Uani 1 1 d . . . . .
C17 C 0.64030(8) 0.27465(7) 0.48794(4) 0.00925(14) Uani 1 1 d . . . . .
C18 C 0.75500(8) 0.32797(7) 0.45275(4) 0.00945(14) Uani 1 1 d . . . . .
C19 C 0.85265(8) 0.38135(7) 0.50724(4) 0.01026(14) Uani 1 1 d . . . . .
C20 C 0.48036(8) 0.30588(7) 0.37874(4) 0.01018(14) Uani 1 1 d . . . . .
C21 C 0.56364(8) 0.38636(7) 0.36047(4) 0.00988(14) Uani 1 1 d . . . . .
C22 C 0.79925(10) 0.00755(8) 0.53106(5) 0.01875(18) Uani 1 1 d . . . . .
H22A H 0.802814 -0.047193 0.496099 0.028 Uiso 1 1 calc R U . . .
H22B H 0.767233 -0.025559 0.569863 0.028 Uiso 1 1 calc R U . . .
H22C H 0.887962 0.037283 0.545342 0.028 Uiso 1 1 calc R U . . .
C23 C 0.75069(11) 0.08561(10) 0.69218(5) 0.0249(2) Uani 1 1 d . . . . .
H23A H 0.681944 0.038353 0.668390 0.037 Uiso 1 1 calc R U . . .
H23B H 0.709417 0.142094 0.716097 0.037 Uiso 1 1 calc R U . . .
H23C H 0.811095 0.042999 0.724701 0.037 Uiso 1 1 calc R U . . .
C24 C 1.11594(13) 0.33986(10) 0.62210(6) 0.0312(3) Uani 1 1 d . . . . .
H24A H 1.171759 0.282638 0.607851 0.047 Uiso 1 1 calc R U . . .
H24B H 1.040276 0.307421 0.639197 0.047 Uiso 1 1 calc R U . . .
H24C H 1.167718 0.382898 0.657839 0.047 Uiso 1 1 calc R U . . .
C25 C 0.92347(9) 0.07456(8) 0.34518(5) 0.01851(18) Uani 1 1 d . . . . .
H25A H 0.876570 0.117612 0.307959 0.028 Uiso 1 1 calc R U . . .
H25B H 0.859095 0.039101 0.369334 0.028 Uiso 1 1 calc R U . . .
H25C H 0.977558 0.019706 0.327139 0.028 Uiso 1 1 calc R U . . .
C26 C 0.55177(10) 0.63505(7) 0.29316(5) 0.01848(18) Uani 1 1 d . . . . .
H26A H 0.610714 0.688382 0.277298 0.028 Uiso 1 1 calc R U . . .
H26B H 0.547753 0.647544 0.341038 0.028 Uiso 1 1 calc R U . . .
H26C H 0.462892 0.642051 0.267046 0.028 Uiso 1 1 calc R U . . .
C27 C 0.37474(10) 0.42438(9) 0.14478(5) 0.02045(19) Uani 1 1 d . . . . .
H27A H 0.300687 0.373399 0.136647 0.031 Uiso 1 1 calc R U . . .
H27B H 0.458417 0.384373 0.151529 0.031 Uiso 1 1 calc R U . . .
H27C H 0.372029 0.472487 0.105790 0.031 Uiso 1 1 calc R U . . .
C28 C 0.09171(10) 0.28725(10) 0.27300(5) 0.0234(2) Uani 1 1 d . . . . .
H28A H 0.006931 0.293124 0.242847 0.035 Uiso 1 1 calc R U . . .
H28B H 0.082889 0.317528 0.317224 0.035 Uiso 1 1 calc R U . . .
H28C H 0.117368 0.211087 0.278160 0.035 Uiso 1 1 calc R U . . .
O1 O 1.15941(7) 0.26113(6) 0.48149(4) 0.02076(15) Uani 1 1 d . . . . .

loop_
_atom_site_aniso_label
_atom_site_aniso_U_11
_atom_site_aniso_U_22
_atom_site_aniso_U_33
_atom_site_aniso_U_23
_atom_site_aniso_U_13
_atom_site_aniso_U_12
C1 0.0096(3) 0.0122(3) 0.0110(3) -0.0001(3) 0.0012(3) 0.0010(3)
O2 0.0114(3) 0.0149(3) 0.0159(3) -0.0001(2) -0.0040(2) -0.0023(2)
C2 0.0103(3) 0.0113(3) 0.0127(3) 0.0007(3) 0.0026(3) 0.0016(3)
O3 0.0108(3) 0.0147(3) 0.0173(3) -0.0033(2) 0.0027(2) 0.0030(2)
C3 0.0098(3) 0.0115(3) 0.0167(4) 0.0015(3) 0.0014(3) 0.0005(3)
O4 0.0147(3) 0.0102(3) 0.0148(3) 0.0009(2) -0.0014(2) 0.0036(2)
C4 0.0094(3) 0.0114(3) 0.0123(3) 0.0008(3) -0.0007(3) -0.0012(3)
O5 0.0139(3) 0.0211(3) 0.0120(3) 0.0074(2) 0.0011(2) 0.0031(2)
C5 0.0116(3) 0.0129(4) 0.0137(4) -0.0025(3) 0.0007(3) 0.0001(3)
O6 0.0264(4) 0.0287(4) 0.0120(3) -0.0037(3) -0.0021(3) 0.0024(3)
C6 0.0120(3) 0.0145(4) 0.0119(3) -0.0025(3) 0.0016(3) 0.0016(3)
O7 0.0104(3) 0.0144(3) 0.0183(3) 0.0038(2) 0.0028(2) -0.0011(2)
C7 0.0125(4) 0.0186(4) 0.0115(3) -0.0007(3) 0.0021(3) 0.0006(3)
O8 0.0111(3) 0.0171(3) 0.0175(3) -0.0003(2) 0.0029(2) 0.0037(2)
C8 0.0109(3) 0.0159(4) 0.0110(3) 0.0030(3) 0.0011(3) 0.0016(3)
O9 0.0130(3) 0.0125(3) 0.0151(3) 0.0026(2) 0.0038(2) 0.0004(2)
C9 0.0089(3) 0.0114(3) 0.0118(3) 0.0020(3) 0.0015(3) 0.0011(3)
O10 0.0211(3) 0.0163(3) 0.0103(3) 0.0029(2) -0.0031(2) 0.0013(2)
C10 0.0082(3) 0.0110(3) 0.0113(3) 0.0014(3) 0.0005(3) 0.0007(3)
O11 0.0116(3) 0.0244(3) 0.0147(3) 0.0033(2) -0.0043(2) -0.0030(2)
C11 0.0107(3) 0.0135(4) 0.0120(3) 0.0000(3) 0.0001(3) -0.0003(3)
C12 0.0105(3) 0.0158(4) 0.0113(3) -0.0009(3) -0.0017(3) 0.0007(3)
C13 0.0133(4) 0.0134(4) 0.0094(3) 0.0013(3) -0.0012(3) 0.0018(3)
C14 0.0106(3) 0.0115(3) 0.0102(3) 0.0004(3) 0.0018(3) 0.0012(3)
C15 0.0089(3) 0.0115(3) 0.0118(3) 0.0018(3) -0.0004(3) 0.0008(3)
C16 0.0114(3) 0.0110(3) 0.0109(3) 0.0010(3) 0.0025(3) 0.0012(3)
C17 0.0077(3) 0.0105(3) 0.0094(3) 0.0005(3) 0.0007(2) 0.0011(3)
C18 0.0076(3) 0.0108(3) 0.0097(3) 0.0006(3) 0.0005(2) 0.0011(3)
C19 0.0100(3) 0.0101(3) 0.0103(3) 0.0003(3) 0.0003(3) -0.0002(3)
C20 0.0096(3) 0.0110(3) 0.0096(3) -0.0001(3) 0.0005(3) 0.0016(3)
C21 0.0089(3) 0.0109(3) 0.0096(3) 0.0002(3) 0.0007(3) 0.0019(3)
C22 0.0202(4) 0.0128(4) 0.0213(4) 0.0018(3) -0.0028(3) 0.0067(3)
C23 0.0254(5) 0.0309(5) 0.0199(4) 0.0131(4) 0.0081(4) 0.0043(4)
C24 0.0353(6) 0.0266(5) 0.0251(5) 0.0082(4) -0.0165(4) -0.0079(4)
C25 0.0162(4) 0.0204(4) 0.0182(4) -0.0063(3) 0.0004(3) 0.0032(3)
C26 0.0206(4) 0.0120(4) 0.0233(4) 0.0020(3) 0.0047(3) 0.0002(3)
C27 0.0249(5) 0.0238(5) 0.0120(4) 0.0012(3) 0.0007(3) -0.0002(4)
C28 0.0137(4) 0.0357(6) 0.0196(4) 0.0033(4) -0.0011(3) -0.0063(4)
O1 0.0086(3) 0.0208(3) 0.0321(4) -0.0041(3) 0.0008(3) 0.0019(2)

loop_
_atom_type_symbol
_atom_type_description
_atom_type_scat_dispersion_real
_atom_type_scat_dispersion_imag
_atom_type_scat_source
C C 0.0033 0.0016 'International Tables Vol C Tables 4.2.6.8 and 6.1.1.4'
H H 0.0000 0.0000 'International Tables Vol C Tables 4.2.6.8 and 6.1.1.4'
N N 0.0061 0.0033 'International Tables Vol C Tables 4.2.6.8 and 6.1.1.4'
O O 0.0106 0.0060 'International Tables Vol C Tables 4.2.6.8 and 6.1.1.4'

loop_
_geom_angle_atom_site_label_1
_geom_angle_atom_site_label_2
_geom_angle_atom_site_label_3
_geom_angle
_geom_angle_site_symmetry_1
_geom_angle_site_symmetry_3
_geom_angle_publ_flag
C2 C1 C18 123.43(8) . . ?
C2 C1 H1 118.3 . . ?
C18 C1 H1 118.3 . . ?
C4 O2 C24 113.00(7) . . ?
C1 C2 O3 126.92(8) . . ?
C1 C2 C3 121.41(8) . . ?
O3 C2 C3 111.67(7) . . ?
C2 O3 C25 116.40(7) . . ?
O1 C3 C4 121.87(8) . . ?
O1 C3 C2 121.92(8) . . ?
C4 C3 C2 116.22(7) . . ?
C9 O4 C22 122.17(7) . . ?
C19 C4 O2 120.75(8) . . ?
C19 C4 C3 122.94(8) . . ?
O2 C4 C3 116.27(7) . . ?
C8 O5 C23 114.32(7) . . ?
C19 C5 C6 110.49(7) . . ?
C19 C5 H5A 109.6 . . ?
C6 C5 H5A 109.6 . . ?
C19 C5 H5B 109.6 . . ?
C6 C5 H5B 109.6 . . ?
H5A C5 H5B 108.1 . . ?
C16 C6 C7 109.37(7) . . ?
C16 C6 C5 109.22(7) . . ?
C7 C6 C5 107.64(7) . . ?
C16 C6 H6 110.2 . . ?
C7 C6 H6 110.2 . . ?
C5 C6 H6 110.2 . . ?
C10 O7 H7 109.5 . . ?
O6 C7 C8 121.55(8) . . ?
O6 C7 C6 120.07(9) . . ?
C8 C7 C6 118.30(7) . . ?
C9 C8 O5 122.35(8) . . ?
C9 C8 C7 121.73(8) . . ?
O5 C8 C7 115.61(7) . . ?
C14 O9 C26 112.89(7) . . ?
O4 C9 C8 127.21(8) . . ?
O4 C9 C17 110.54(7) . . ?
C8 C9 C17 122.15(8) . . ?
C13 O10 C27 112.69(7) . . ?
O7 C10 C20 114.05(7) . . ?
O7 C10 C17 111.41(7) . . ?
C20 C10 C17 112.44(7) . . ?
O7 C10 H10 106.1 . . ?
C20 C10 H10 106.1 . . ?
C17 C10 H10 106.1 . . ?
C12 O11 C28 116.29(7) . . ?
C12 C11 C20 120.30(8) . . ?
C12 C11 H11 119.9 . . ?
C20 C11 H11 119.9 . . ?
O11 C12 C11 124.69(8) . . ?
O11 C12 C13 115.41(7) . . ?
C11 C12 C13 119.85(8) . . ?
O10 C13 C14 119.22(8) . . ?
O10 C13 C12 121.81(8) . . ?
C14 C13 C12 118.93(8) . . ?
O9 C14 C13 119.54(7) . . ?
O9 C14 C21 118.72(7) . . ?
C13 C14 C21 121.73(8) . . ?
C21 C15 C18 114.91(7) . . ?
C21 C15 H15A 108.5 . . ?
C18 C15 H15A 108.5 . . ?
C21 C15 H15B 108.5 . . ?
C18 C15 H15B 108.5 . . ?
H15A C15 H15B 107.5 . . ?
O8 C16 C6 123.77(8) . . ?
O8 C16 C17 122.84(8) . . ?
C6 C16 C17 113.38(7) . . ?
C16 C17 C9 107.81(7) . . ?
C16 C17 C10 110.43(7) . . ?
C9 C17 C10 110.99(7) . . ?
C16 C17 C18 108.52(7) . . ?
C9 C17 C18 107.74(6) . . ?
C10 C17 C18 111.22(6) . . ?
C1 C18 C19 113.85(7) . . ?
C1 C18 C15 108.26(7) . . ?
C19 C18 C15 108.35(7) . . ?
C1 C18 C17 109.39(7) . . ?
C19 C18 C17 107.94(6) . . ?
C15 C18 C17 108.96(6) . . ?
C4 C19 C5 120.97(7) . . ?
C4 C19 C18 121.94(7) . . ?
C5 C19 C18 117.05(7) . . ?
C21 C20 C11 120.23(8) . . ?
C21 C20 C10 120.67(7) . . ?
C11 C20 C10 118.95(7) . . ?
C20 C21 C14 118.48(7) . . ?
C20 C21 C15 123.39(7) . . ?
C14 C21 C15 117.94(7) . . ?
O4 C22 H22A 109.5 . . ?
O4 C22 H22B 109.5 . . ?
H22A C22 H22B 109.5 . . ?
O4 C22 H22C 109.5 . . ?
H22A C22 H22C 109.5 . . ?
H22B C22 H22C 109.5 . . ?
O5 C23 H23A 109.5 . . ?
O5 C23 H23B 109.5 . . ?
H23A C23 H23B 109.5 . . ?
O5 C23 H23C 109.5 . . ?
H23A C23 H23C 109.5 . . ?
H23B C23 H23C 109.5 . . ?
O2 C24 H24A 109.5 . . ?
O2 C24 H24B 109.5 . . ?
H24A C24 H24B 109.5 . . ?
O2 C24 H24C 109.5 . . ?
H24A C24 H24C 109.5 . . ?
H24B C24 H24C 109.5 . . ?
O3 C25 H25A 109.5 . . ?
O3 C25 H25B 109.5 . . ?
H25A C25 H25B 109.5 . . ?
O3 C25 H25C 109.5 . . ?
H25A C25 H25C 109.5 . . ?
H25B C25 H25C 109.5 . . ?
O9 C26 H26A 109.5 . . ?
O9 C26 H26B 109.5 . . ?
H26A C26 H26B 109.5 . . ?
O9 C26 H26C 109.5 . . ?
H26A C26 H26C 109.5 . . ?
H26B C26 H26C 109.5 . . ?
O10 C27 H27A 109.5 . . ?
O10 C27 H27B 109.5 . . ?
H27A C27 H27B 109.5 . . ?
O10 C27 H27C 109.5 . . ?
H27A C27 H27C 109.5 . . ?
H27B C27 H27C 109.5 . . ?
O11 C28 H28A 109.5 . . ?
O11 C28 H28B 109.5 . . ?
H28A C28 H28B 109.5 . . ?
O11 C28 H28C 109.5 . . ?
H28A C28 H28C 109.5 . . ?
H28B C28 H28C 109.5 . . ?

loop_
_geom_bond_atom_site_label_1
_geom_bond_atom_site_label_2
_geom_bond_distance
_geom_bond_site_symmetry_2
_geom_bond_publ_flag
C1 C2 1.3450(11) . ?
C1 C18 1.5060(11) . ?
C1 H1 0.9500 . ?
O2 C4 1.3742(10) . ?
O2 C24 1.4344(12) . ?
C2 O3 1.3546(10) . ?
C2 C3 1.4832(12) . ?
O3 C25 1.4345(11) . ?
C3 O1 1.2238(11) . ?
C3 C4 1.4766(12) . ?
O4 C9 1.3376(10) . ?
O4 C22 1.4506(11) . ?
C4 C19 1.3439(11) . ?
O5 C8 1.3791(10) . ?
O5 C23 1.4346(12) . ?
C5 C19 1.5041(12) . ?
C5 C6 1.5550(12) . ?
C5 H5A 0.9900 . ?
C5 H5B 0.9900 . ?
O6 C7 1.2230(11) . ?
C6 C16 1.5012(12) . ?
C6 C7 1.5253(13) . ?
C6 H6 1.0000 . ?
O7 C10 1.4164(10) . ?
O7 H7 0.878(15) . ?
C7 C8 1.4664(13) . ?
O8 C16 1.2130(11) . ?
C8 C9 1.3652(12) . ?
O9 C14 1.3798(10) . ?
O9 C26 1.4393(11) . ?
C9 C17 1.5309(11) . ?
O10 C13 1.3780(10) . ?
O10 C27 1.4343(12) . ?
C10 C20 1.5210(11) . ?
C10 C17 1.5491(11) . ?
C10 H10 1.0000 . ?
O11 C12 1.3660(10) . ?
O11 C28 1.4268(12) . ?
C11 C12 1.3959(12) . ?
C11 C20 1.4030(11) . ?
C11 H11 0.9500 . ?
C12 C13 1.4033(12) . ?
C13 C14 1.3906(11) . ?
C14 C21 1.4043(11) . ?
C15 C21 1.5061(11) . ?
C15 C18 1.5541(11) . ?
C15 H15A 0.9900 . ?
C15 H15B 0.9900 . ?
C16 C17 1.5294(11) . ?
C17 C18 1.6025(11) . ?
C18 C19 1.5133(11) . ?
C20 C21 1.3963(11) . ?
C22 H22A 0.9800 . ?
C22 H22B 0.9800 . ?
C22 H22C 0.9800 . ?
C23 H23A 0.9800 . ?
C23 H23B 0.9800 . ?
C23 H23C 0.9800 . ?
C24 H24A 0.9800 . ?
C24 H24B 0.9800 . ?
C24 H24C 0.9800 . ?
C25 H25A 0.9800 . ?
C25 H25B 0.9800 . ?
C25 H25C 0.9800 . ?
C26 H26A 0.9800 . ?
C26 H26B 0.9800 . ?
C26 H26C 0.9800 . ?
C27 H27A 0.9800 . ?
C27 H27B 0.9800 . ?
C27 H27C 0.9800 . ?
C28 H28A 0.9800 . ?
C28 H28B 0.9800 . ?
C28 H28C 0.9800 . ?

loop_
_geom_torsion_atom_site_label_1
_geom_torsion_atom_site_label_2
_geom_torsion_atom_site_label_3
_geom_torsion_atom_site_label_4
_geom_torsion
_geom_torsion_site_symmetry_1
_geom_torsion_site_symmetry_2
_geom_torsion_site_symmetry_3
_geom_torsion_site_symmetry_4
_geom_torsion_publ_flag
C18 C1 C2 O3 179.59(8) . . . . ?
C18 C1 C2 C3 -0.90(13) . . . . ?
C1 C2 O3 C25 -6.82(13) . . . . ?
C3 C2 O3 C25 173.63(7) . . . . ?
C1 C2 C3 O1 -175.59(9) . . . . ?
O3 C2 C3 O1 3.99(12) . . . . ?
C1 C2 C3 C4 4.42(12) . . . . ?
O3 C2 C3 C4 -176.00(7) . . . . ?
C24 O2 C4 C19 108.11(10) . . . . ?
C24 O2 C4 C3 -74.09(11) . . . . ?
O1 C3 C4 C19 175.54(9) . . . . ?
C2 C3 C4 C19 -4.47(12) . . . . ?
O1 C3 C4 O2 -2.21(12) . . . . ?
C2 C3 C4 O2 177.78(7) . . . . ?
C19 C5 C6 C16 -52.97(9) . . . . ?
C19 C5 C6 C7 65.67(9) . . . . ?
C16 C6 C7 O6 -153.74(8) . . . . ?
C5 C6 C7 O6 87.71(10) . . . . ?
C16 C6 C7 C8 29.48(10) . . . . ?
C5 C6 C7 C8 -89.08(9) . . . . ?
C23 O5 C8 C9 -104.66(10) . . . . ?
C23 O5 C8 C7 81.62(10) . . . . ?
O6 C7 C8 C9 -178.91(9) . . . . ?
C6 C7 C8 C9 -2.17(12) . . . . ?
O6 C7 C8 O5 -5.14(13) . . . . ?
C6 C7 C8 O5 171.60(7) . . . . ?
C22 O4 C9 C8 -15.64(13) . . . . ?
C22 O4 C9 C17 160.62(8) . . . . ?
O5 C8 C9 O4 3.73(14) . . . . ?
C7 C8 C9 O4 177.07(8) . . . . ?
O5 C8 C9 C17 -172.15(7) . . . . ?
C7 C8 C9 C17 1.20(13) . . . . ?
C28 O11 C12 C11 14.96(13) . . . . ?
C28 O11 C12 C13 -167.76(8) . . . . ?
C20 C11 C12 O11 178.04(8) . . . . ?
C20 C11 C12 C13 0.88(13) . . . . ?
C27 O10 C13 C14 104.67(9) . . . . ?
C27 O10 C13 C12 -77.58(11) . . . . ?
O11 C12 C13 O10 -1.60(12) . . . . ?
C11 C12 C13 O10 175.82(8) . . . . ?
O11 C12 C13 C14 176.15(8) . . . . ?
C11 C12 C13 C14 -6.43(13) . . . . ?
C26 O9 C14 C13 70.24(10) . . . . ?
C26 O9 C14 C21 -110.77(9) . . . . ?
O10 C13 C14 O9 3.53(12) . . . . ?
C12 C13 C14 O9 -174.29(7) . . . . ?
O10 C13 C14 C21 -175.44(7) . . . . ?
C12 C13 C14 C21 6.74(13) . . . . ?
C7 C6 C16 O8 120.92(9) . . . . ?
C5 C6 C16 O8 -121.51(9) . . . . ?
C7 C6 C16 C17 -57.64(9) . . . . ?
C5 C6 C16 C17 59.92(9) . . . . ?
O8 C16 C17 C9 -122.81(9) . . . . ?
C6 C16 C17 C9 55.77(9) . . . . ?
O8 C16 C17 C10 -1.40(11) . . . . ?
C6 C16 C17 C10 177.18(7) . . . . ?
O8 C16 C17 C18 120.76(9) . . . . ?
C6 C16 C17 C18 -60.66(9) . . . . ?
O4 C9 C17 C16 156.69(7) . . . . ?
C8 C9 C17 C16 -26.82(10) . . . . ?
O4 C9 C17 C10 35.63(9) . . . . ?
C8 C9 C17 C10 -147.89(8) . . . . ?
O4 C9 C17 C18 -86.37(8) . . . . ?
C8 C9 C17 C18 90.12(9) . . . . ?
O7 C10 C17 C16 -59.34(9) . . . . ?
C20 C10 C17 C16 70.12(8) . . . . ?
O7 C10 C17 C9 60.17(9) . . . . ?
C20 C10 C17 C9 -170.37(6) . . . . ?
O7 C10 C17 C18 -179.90(6) . . . . ?
C20 C10 C17 C18 -50.43(9) . . . . ?
C2 C1 C18 C19 -2.63(12) . . . . ?
C2 C1 C18 C15 117.93(9) . . . . ?
C2 C1 C18 C17 -123.47(8) . . . . ?
C21 C15 C18 C1 76.49(8) . . . . ?
C21 C15 C18 C19 -159.59(7) . . . . ?
C21 C15 C18 C17 -42.39(9) . . . . ?
C16 C17 C18 C1 177.98(6) . . . . ?
C9 C17 C18 C1 61.50(8) . . . . ?
C10 C17 C18 C1 -60.35(8) . . . . ?
C16 C17 C18 C19 53.61(8) . . . . ?
C9 C17 C18 C19 -62.87(8) . . . . ?
C10 C17 C18 C19 175.28(6) . . . . ?
C16 C17 C18 C15 -63.85(8) . . . . ?
C9 C17 C18 C15 179.67(6) . . . . ?
C10 C17 C18 C15 57.82(8) . . . . ?
O2 C4 C19 C5 -3.85(12) . . . . ?
C3 C4 C19 C5 178.49(8) . . . . ?
O2 C4 C19 C18 178.59(7) . . . . ?
C3 C4 C19 C18 0.93(13) . . . . ?
C6 C5 C19 C4 -124.14(8) . . . . ?
C6 C5 C19 C18 53.54(9) . . . . ?
C1 C18 C19 C4 2.61(11) . . . . ?
C15 C18 C19 C4 -117.90(8) . . . . ?
C17 C18 C19 C4 124.25(8) . . . . ?
C1 C18 C19 C5 -175.04(7) . . . . ?
C15 C18 C19 C5 64.45(9) . . . . ?
C17 C18 C19 C5 -53.40(9) . . . . ?
C12 C11 C20 C21 4.57(13) . . . . ?
C12 C11 C20 C10 -171.02(8) . . . . ?
O7 C10 C20 C21 156.44(7) . . . . ?
C17 C10 C20 C21 28.35(10) . . . . ?
O7 C10 C20 C11 -27.98(11) . . . . ?
C17 C10 C20 C11 -156.07(7) . . . . ?
C11 C20 C21 C14 -4.31(12) . . . . ?
C10 C20 C21 C14 171.21(7) . . . . ?
C11 C20 C21 C15 170.66(8) . . . . ?
C10 C20 C21 C15 -13.83(12) . . . . ?
O9 C14 C21 C20 179.64(7) . . . . ?
C13 C14 C21 C20 -1.38(12) . . . . ?
O9 C14 C21 C15 4.40(11) . . . . ?
C13 C14 C21 C15 -176.62(8) . . . . ?
C18 C15 C21 C20 21.85(11) . . . . ?
C18 C15 C21 C14 -163.16(7) . . . . ?
